data_4341781
loop_
_publ_author_name
'Smiles, Danil E.'
'Wu, Guang'
'Hayton, Trevor W.'

_publ_section_title
;
 Reversible Chalcogen-Atom Transfer to a Terminal Uranium Sulfide.
;
_journal_name_full 'Inorganic chemistry'
_journal_page_first 141202142139009
_journal_paper_doi 10.1021/ic502500z
_journal_year 2014
_chemical_formula_sum 'C24 H48 K2 O12 S4'
_chemical_formula_weight 735.06
_chemical_name_systematic
; 
 ? 
;
_space_group_IT_number 14
_symmetry_cell_setting monoclinic
_symmetry_space_group_name_Hall '-P 2yn'
_symmetry_space_group_name_H-M 'P 1 21/n 1'
_atom_sites_solution_hydrogens geom
_atom_sites_solution_primary direct
_atom_sites_solution_secondary difmap
_audit_creation_method SHELXL-97
_cell_angle_alpha 90.00
_cell_angle_beta 107.769(2)
_cell_angle_gamma 90.00
_cell_formula_units_Z 4
_cell_length_a 11.9285(5)
_cell_length_b 18.5061(6)
_cell_length_c 16.5489(6)
_cell_measurement_temperature 101(2)
_cell_volume 3478.9(2)
_computing_structure_refinement 'SHELXL-97 (Sheldrick, 2008)'
_computing_structure_solution 'SHELXS-97 (Sheldrick, 2008)'
_diffrn_ambient_temperature 101(2)
_diffrn_measured_fraction_theta_full 0.999
_diffrn_measured_fraction_theta_max 0.999
_diffrn_radiation_monochromator graphite
_diffrn_radiation_source 'fine-focus sealed tube'
_diffrn_radiation_type MoK\a
_diffrn_radiation_wavelength 0.71073
_diffrn_reflns_av_R_equivalents 0.0514
_diffrn_reflns_av_sigmaI/netI 0.0629
_diffrn_reflns_limit_h_max 14
_diffrn_reflns_limit_h_min -13
_diffrn_reflns_limit_k_max 22
_diffrn_reflns_limit_k_min -23
_diffrn_reflns_limit_l_max 20
_diffrn_reflns_limit_l_min -20
_diffrn_reflns_number 19483
_diffrn_reflns_theta_full 26.37
_diffrn_reflns_theta_max 26.37
_diffrn_reflns_theta_min 1.70
_exptl_absorpt_coefficient_mu 0.566
_exptl_absorpt_correction_T_max 0.7461
_exptl_absorpt_correction_T_min 0.6806
_exptl_absorpt_correction_type multi-scan
_exptl_absorpt_process_details SADABS
_exptl_crystal_colour orange-yellow
_exptl_crystal_density_diffrn 1.403
_exptl_crystal_density_method 'not measured'
_exptl_crystal_description block
_exptl_crystal_F_000 1560
_exptl_crystal_size_max 0.1
_exptl_crystal_size_mid 0.1
_exptl_crystal_size_min 0.1
_refine_diff_density_max 3.392
_refine_diff_density_min -3.781
_refine_diff_density_rms 0.119
_refine_ls_extinction_method none
_refine_ls_goodness_of_fit_ref 1.124
_refine_ls_hydrogen_treatment mixed
_refine_ls_matrix_type full
_refine_ls_number_parameters 389
_refine_ls_number_reflns 7107
_refine_ls_number_restraints 5
_refine_ls_restrained_S_all 1.146
_refine_ls_R_factor_all 0.1151
_refine_ls_R_factor_gt 0.0792
_refine_ls_shift/su_max 0.010
_refine_ls_shift/su_mean 0.000
_refine_ls_structure_factor_coef Fsqd
_refine_ls_weighting_details 'calc w=1/[\s^2^(Fo^2^)+(0.0800P)^2^+15.0000P] where P=(Fo^2^+2Fc^2^)/3'
_refine_ls_weighting_scheme calc
_refine_ls_wR_factor_gt 0.1891
_refine_ls_wR_factor_ref 0.2091
_reflns_number_gt 5001
_reflns_number_total 7107
_reflns_threshold_expression >2sigma(I)
_cod_data_source_file ic502500z_si_001.cif
_cod_data_source_block complex_4
_cod_depositor_comments
;
The following automatic conversions were performed:

'_symmetry_cell_setting' value 'Monoclinic' changed to 'monoclinic'
according to
/home/saulius/struct/COD-crude-data--automatic-downloads/rss-feeds/ACS/lib/dictionaries/cif_core.dic
dictionary named 'cif_core.dic' version 2.4.2 from 2011-04-26.

Automatic conversion script
Id: cif_fix_values 2935 2014-11-11 08:27:57Z andrius 
;
_cod_original_sg_symbol_H-M P2(1)/n
_cod_database_code 4341781

loop_
_symmetry_equiv_pos_as_xyz
'x, y, z'
'-x+1/2, y+1/2, -z+1/2'
'-x, -y, -z'
'x-1/2, -y-1/2, z-1/2'

loop_
_atom_site_label
_atom_site_type_symbol
_atom_site_fract_x
_atom_site_fract_y
_atom_site_fract_z
_atom_site_U_iso_or_equiv
_atom_site_adp_type
_atom_site_occupancy
_atom_site_symmetry_multiplicity
_atom_site_calc_flag
_atom_site_refinement_flags
C1 C 0.4113(5) 0.0815(3) 0.4540(4) 0.0256(12) Uani 1 1 d .
H1A H 0.4724 0.0661 0.5065 0.031 Uiso 1 1 calc R
H1B H 0.4386 0.0692 0.4049 0.031 Uiso 1 1 calc R
C2 C 0.2975(5) 0.0433(3) 0.4466(3) 0.0232(11) Uani 1 1 d .
H2A H 0.3090 -0.0097 0.4466 0.028 Uiso 1 1 calc R
H2B H 0.2694 0.0559 0.4953 0.028 Uiso 1 1 calc R
C3 C 0.1060(5) 0.0277(3) 0.3522(4) 0.0226(11) Uani 1 1 d .
H3A H 0.0661 0.0406 0.3946 0.027 Uiso 1 1 calc R
H3B H 0.1204 -0.0251 0.3552 0.027 Uiso 1 1 calc R
C4 C 0.0305(5) 0.0480(3) 0.2655(4) 0.0235(12) Uani 1 1 d .
H4A H 0.0720 0.0369 0.2234 0.028 Uiso 1 1 calc R
H4B H -0.0436 0.0198 0.2504 0.028 Uiso 1 1 calc R
C5 C -0.0759(5) 0.1431(3) 0.1844(3) 0.0209(11) Uani 1 1 d .
H5A H -0.1504 0.1160 0.1745 0.025 Uiso 1 1 calc R
H5B H -0.0426 0.1315 0.1379 0.025 Uiso 1 1 calc R
C6 C -0.0990(4) 0.2228(3) 0.1854(3) 0.0217(11) Uani 1 1 d .
H6A H -0.1615 0.2369 0.1331 0.026 Uiso 1 1 calc R
H6B H -0.1259 0.2350 0.2347 0.026 Uiso 1 1 calc R
C7 C -0.0098(5) 0.3363(3) 0.1877(3) 0.0200(11) Uani 1 1 d .
H7A H -0.0404 0.3518 0.2343 0.024 Uiso 1 1 calc R
H7B H -0.0677 0.3502 0.1331 0.024 Uiso 1 1 calc R
C8 C 0.1060(5) 0.3726(3) 0.1968(3) 0.0215(11) Uani 1 1 d .
H8A H 0.1377 0.3563 0.1511 0.026 Uiso 1 1 calc R
H8B H 0.0952 0.4256 0.1922 0.026 Uiso 1 1 calc R
C9 C 0.2947(5) 0.3906(3) 0.2920(4) 0.0243(12) Uani 1 1 d .
H9A H 0.2819 0.4435 0.2866 0.029 Uiso 1 1 calc R
H9B H 0.3337 0.3750 0.2500 0.029 Uiso 1 1 calc R
C10 C 0.3698(5) 0.3724(3) 0.3793(4) 0.0263(12) Uani 1 1 d .
H10A H 0.4438 0.4006 0.3935 0.032 Uiso 1 1 calc R
H10B H 0.3282 0.3846 0.4208 0.032 Uiso 1 1 calc R
C11 C 0.4703(5) 0.2752(3) 0.4643(3) 0.0272(13) Uani 1 1 d .
H11A H 0.4310 0.2845 0.5080 0.033 Uiso 1 1 calc R
H11B H 0.5445 0.3033 0.4792 0.033 Uiso 1 1 calc R
C12 C 0.4966(4) 0.1966(3) 0.4619(4) 0.0260(12) Uani 1 1 d .
H12A H 0.5238 0.1859 0.4123 0.031 Uiso 1 1 calc R
H12B H 0.5598 0.1826 0.5140 0.031 Uiso 1 1 calc R
C13 C 0.6229(6) 0.3073(3) 0.2969(4) 0.0352(16) Uani 1 1 d .
H13A H 0.5426 0.2873 0.2853 0.042 Uiso 1 1 calc R
H13B H 0.6247 0.3558 0.3226 0.042 Uiso 1 1 calc R
C14 C 0.7095(6) 0.2594(4) 0.3554(4) 0.0375(16) Uani 1 1 d .
H14A H 0.7904 0.2750 0.3594 0.045 Uiso 1 1 calc R
H14B H 0.7002 0.2619 0.4128 0.045 Uiso 1 1 calc R
C15 C 0.7680(6) 0.1374(4) 0.3793(4) 0.0421(17) Uani 1 1 d .
H15A H 0.7698 0.1458 0.4387 0.051 Uiso 1 1 calc R
H15B H 0.8489 0.1432 0.3757 0.051 Uiso 1 1 calc R
C16 C 0.7235(6) 0.0634(4) 0.3518(4) 0.0419(17) Uani 1 1 d .
H16A H 0.7698 0.0273 0.3927 0.050 Uiso 1 1 calc R
H16B H 0.6401 0.0593 0.3502 0.050 Uiso 1 1 calc R
C17 C 0.6786(5) -0.0154(3) 0.2330(5) 0.0383(17) Uani 1 1 d .
H17A H 0.5927 -0.0127 0.2240 0.046 Uiso 1 1 calc R
H17B H 0.7105 -0.0567 0.2710 0.046 Uiso 1 1 calc R
C18 C 0.7016(5) -0.0255(3) 0.1508(4) 0.0340(15) Uani 1 1 d .
H18A H 0.7874 -0.0242 0.1594 0.041 Uiso 1 1 calc R
H18B H 0.6712 -0.0731 0.1265 0.041 Uiso 1 1 calc R
C19 C 0.6717(6) 0.0254(3) 0.0168(4) 0.0335(15) Uani 1 1 d .
H19A H 0.6514 -0.0233 -0.0081 0.040 Uiso 1 1 calc R
H19B H 0.7569 0.0334 0.0268 0.040 Uiso 1 1 calc R
C20 C 0.6029(5) 0.0809(3) -0.0427(4) 0.0337(15) Uani 1 1 d .
H20A H 0.6140 0.0747 -0.0992 0.040 Uiso 1 1 calc R
H20B H 0.5181 0.0754 -0.0491 0.040 Uiso 1 1 calc R
C21 C 0.5793(5) 0.2058(3) -0.0667(4) 0.0303(13) Uani 1 1 d .
H21A H 0.4938 0.2006 -0.0752 0.036 Uiso 1 1 calc R
H21B H 0.5929 0.2004 -0.1225 0.036 Uiso 1 1 calc R
C22 C 0.6194(5) 0.2782(3) -0.0310(4) 0.0271(13) Uani 1 1 d .
H22A H 0.7057 0.2827 -0.0190 0.033 Uiso 1 1 calc R
H22B H 0.5806 0.3163 -0.0719 0.033 Uiso 1 1 calc R
C23 C 0.6103(5) 0.3561(3) 0.0806(4) 0.0302(13) Uani 1 1 d .
H23A H 0.5638 0.3919 0.0394 0.036 Uiso 1 1 calc R
H23B H 0.6947 0.3683 0.0932 0.036 Uiso 1 1 calc R
C24 C 0.5764(5) 0.3586(3) 0.1595(4) 0.0321(14) Uani 1 1 d .
H24A H 0.5829 0.4086 0.1816 0.038 Uiso 1 1 calc R
H24B H 0.4939 0.3423 0.1480 0.038 Uiso 1 1 calc R
K1 K 0.23667(9) 0.19667(6) 0.27655(7) 0.0164(2) Uani 1 1 d .
K2 K 0.56617(10) 0.16472(6) 0.14931(7) 0.0179(3) Uani 1 1 d .
O1 O 0.3924(3) 0.15666(19) 0.4562(2) 0.0215(8) Uani 1 1 d .
O2 O 0.2141(3) 0.0653(2) 0.3696(2) 0.0214(8) Uani 1 1 d .
O3 O 0.0051(3) 0.12292(18) 0.2640(2) 0.0181(7) Uani 1 1 d .
O4 O 0.0065(3) 0.26055(18) 0.1907(2) 0.0178(7) Uani 1 1 d .
O5 O 0.1851(3) 0.35434(18) 0.2770(2) 0.0188(8) Uani 1 1 d .
O6 O 0.3956(3) 0.29686(19) 0.3831(2) 0.0198(8) Uani 1 1 d .
O7 O 0.6529(3) 0.3126(2) 0.2197(3) 0.0270(9) Uani 1 1 d .
O8 O 0.6907(3) 0.1877(2) 0.3244(2) 0.0305(9) Uani 1 1 d .
O9 O 0.7338(3) 0.0500(2) 0.2705(3) 0.0303(9) Uani 1 1 d .
O10 O 0.6453(3) 0.03013(19) 0.0948(3) 0.0257(9) Uani 1 1 d .
O11 O 0.6418(3) 0.1511(2) -0.0104(2) 0.0222(8) Uani 1 1 d .
O12 O 0.5890(3) 0.28575(19) 0.0455(2) 0.0239(8) Uani 1 1 d .
S1 S 0.4890(8) 0.1319(5) 0.2589(7) 0.0481(6) Uani 0.181(2) 1 d PD
S2 S 0.3519(8) 0.0790(5) 0.1851(6) 0.0323(4) Uani 0.181(2) 1 d PD
S3 S 0.2555(7) 0.1359(4) 0.1007(5) 0.0278(4) Uani 0.181(2) 1 d PD
S4 S 0.30552(12) 0.25245(8) 0.11076(9) 0.0248(3) Uani 1 1 d D
S1B S 0.3962(2) 0.06883(12) 0.22608(19) 0.0481(6) Uani 0.819(2) 1 d PD
S2B S 0.24824(17) 0.08200(10) 0.13245(12) 0.0323(4) Uani 0.819(2) 1 d PD
S3B S 0.28456(16) 0.15615(9) 0.05295(12) 0.0278(4) Uani 0.819(2) 1 d PD

loop_
_atom_site_aniso_label
_atom_site_aniso_U_11
_atom_site_aniso_U_22
_atom_site_aniso_U_33
_atom_site_aniso_U_23
_atom_site_aniso_U_13
_atom_site_aniso_U_12
C1 0.021(3) 0.032(3) 0.022(3) 0.002(2) 0.003(2) 0.010(2)
C2 0.024(3) 0.023(3) 0.020(3) 0.006(2) 0.003(2) 0.008(2)
C3 0.025(3) 0.014(2) 0.030(3) 0.003(2) 0.009(2) -0.001(2)
C4 0.025(3) 0.013(2) 0.028(3) -0.001(2) 0.003(2) 0.000(2)
C5 0.016(3) 0.024(3) 0.019(3) -0.001(2) 0.000(2) -0.003(2)
C6 0.015(2) 0.030(3) 0.020(3) 0.004(2) 0.006(2) 0.002(2)
C7 0.024(3) 0.018(3) 0.017(3) 0.002(2) 0.005(2) 0.007(2)
C8 0.034(3) 0.012(2) 0.022(3) 0.004(2) 0.013(2) 0.004(2)
C9 0.025(3) 0.016(3) 0.036(3) -0.002(2) 0.016(3) -0.004(2)
C10 0.023(3) 0.019(3) 0.039(3) -0.012(2) 0.013(3) -0.005(2)
C11 0.021(3) 0.042(3) 0.017(3) -0.006(2) 0.004(2) -0.011(3)
C12 0.012(2) 0.041(3) 0.022(3) 0.009(2) 0.001(2) 0.002(2)
C13 0.039(4) 0.031(3) 0.050(4) -0.023(3) 0.036(3) -0.016(3)
C14 0.035(3) 0.055(4) 0.029(3) -0.020(3) 0.020(3) -0.019(3)
C15 0.032(3) 0.079(5) 0.015(3) 0.007(3) 0.005(3) 0.002(3)
C16 0.035(4) 0.055(4) 0.041(4) 0.029(3) 0.019(3) 0.010(3)
C17 0.021(3) 0.019(3) 0.072(5) 0.026(3) 0.011(3) -0.001(2)
C18 0.019(3) 0.014(3) 0.064(5) 0.002(3) 0.004(3) 0.003(2)
C19 0.035(3) 0.020(3) 0.054(4) -0.018(3) 0.026(3) -0.007(2)
C20 0.028(3) 0.048(4) 0.030(3) -0.024(3) 0.015(3) -0.018(3)
C21 0.024(3) 0.050(4) 0.017(3) 0.002(3) 0.006(2) 0.002(3)
C22 0.023(3) 0.036(3) 0.026(3) 0.011(2) 0.012(2) 0.000(2)
C23 0.027(3) 0.017(3) 0.049(4) 0.007(3) 0.015(3) 0.000(2)
C24 0.029(3) 0.013(3) 0.060(4) -0.009(3) 0.022(3) -0.001(2)
K1 0.0178(5) 0.0161(5) 0.0163(5) -0.0012(4) 0.0067(4) -0.0001(4)
K2 0.0200(6) 0.0147(5) 0.0211(6) 0.0004(4) 0.0093(4) -0.0007(4)
O1 0.0161(18) 0.0246(19) 0.024(2) 0.0016(15) 0.0072(15) 0.0019(15)
O2 0.0184(18) 0.0254(19) 0.0195(19) 0.0083(15) 0.0043(15) 0.0027(15)
O3 0.0170(18) 0.0151(17) 0.0204(19) -0.0001(14) 0.0031(15) -0.0003(14)
O4 0.0159(17) 0.0142(17) 0.0240(19) 0.0015(14) 0.0073(15) 0.0019(14)
O5 0.0223(19) 0.0166(17) 0.0198(19) -0.0002(14) 0.0100(15) -0.0032(15)
O6 0.0198(18) 0.0219(19) 0.0158(18) -0.0054(14) 0.0026(15) -0.0016(15)
O7 0.027(2) 0.025(2) 0.037(2) -0.0089(17) 0.0210(18) -0.0039(16)
O8 0.028(2) 0.043(2) 0.020(2) -0.0028(18) 0.0065(17) -0.0049(18)
O9 0.027(2) 0.029(2) 0.036(2) 0.0154(18) 0.0114(18) -0.0009(17)
O10 0.024(2) 0.0136(18) 0.041(2) -0.0029(16) 0.0121(18) 0.0018(15)
O11 0.0204(19) 0.026(2) 0.0196(19) -0.0083(15) 0.0056(15) -0.0056(16)
O12 0.027(2) 0.0180(18) 0.032(2) 0.0026(16) 0.0177(17) -0.0021(15)
S1 0.0545(15) 0.0362(11) 0.0688(17) -0.0002(11) 0.0413(13) -0.0011(10)
S2 0.0346(10) 0.0319(10) 0.0326(10) -0.0041(8) 0.0135(8) -0.0019(8)
S3 0.0270(9) 0.0266(9) 0.0292(10) -0.0066(7) 0.0079(7) 0.0023(7)
S4 0.0220(7) 0.0319(7) 0.0218(7) -0.0012(6) 0.0087(5) -0.0025(6)
S1B 0.0545(15) 0.0362(11) 0.0688(17) -0.0002(11) 0.0413(13) -0.0011(10)
S2B 0.0346(10) 0.0319(10) 0.0326(10) -0.0041(8) 0.0135(8) -0.0019(8)
S3B 0.0270(9) 0.0266(9) 0.0292(10) -0.0066(7) 0.0079(7) 0.0023(7)

loop_
_atom_type_symbol
_atom_type_description
_atom_type_scat_dispersion_real
_atom_type_scat_dispersion_imag
_atom_type_scat_source
C C 0.0033 0.0016 'International Tables Vol C Tables 4.2.6.8 and 6.1.1.4'
H H 0.0000 0.0000 'International Tables Vol C Tables 4.2.6.8 and 6.1.1.4'
O O 0.0106 0.0060 'International Tables Vol C Tables 4.2.6.8 and 6.1.1.4'
S S 0.1246 0.1234 'International Tables Vol C Tables 4.2.6.8 and 6.1.1.4'
K K 0.2009 0.2494 'International Tables Vol C Tables 4.2.6.8 and 6.1.1.4'

loop_
_geom_angle_atom_site_label_1
_geom_angle_atom_site_label_2
_geom_angle_atom_site_label_3
_geom_angle
O1 C1 C2 108.6(4)
O2 C2 C1 107.8(4)
O2 C3 C4 108.5(4)
O3 C4 C3 109.1(4)
O3 C5 C6 108.8(4)
O4 C6 C5 108.8(4)
O4 C7 C8 109.2(4)
O5 C8 C7 108.5(4)
O5 C9 C10 108.2(4)
O6 C10 C9 108.8(4)
O6 C11 C12 109.0(4)
O1 C12 C11 108.7(4)
O7 C13 C14 108.1(5)
O8 C14 C13 108.9(5)
O8 C15 C16 107.8(5)
O9 C16 C15 109.0(5)
O9 C17 C18 108.5(5)
O10 C18 C17 109.0(5)
O10 C19 C20 109.2(4)
O11 C20 C19 109.3(5)
O11 C21 C22 109.9(5)
O12 C22 C21 107.7(4)
O12 C23 C24 109.1(4)
O7 C24 C23 108.2(4)
O6 K1 O4 112.73(10)
O6 K1 O2 111.40(11)
O4 K1 O2 111.51(10)
O6 K1 O5 57.32(10)
O4 K1 O5 56.13(10)
O2 K1 O5 139.23(10)
O6 K1 O3 139.18(10)
O4 K1 O3 56.53(9)
O2 K1 O3 55.62(10)
O5 K1 O3 104.86(10)
O6 K1 O1 57.77(10)
O4 K1 O1 140.01(10)
O2 K1 O1 54.43(10)
O5 K1 O1 107.29(10)
O3 K1 O1 103.11(10)
O6 K1 S3 125.13(16)
O4 K1 S3 90.93(15)
O2 K1 S3 103.31(16)
O5 K1 S3 114.76(16)
O3 K1 S3 95.45(16)
O1 K1 S3 127.36(15)
O6 K1 S2 115.86(19)
O4 K1 S2 121.39(19)
O2 K1 S2 78.79(18)
O5 K1 S2 141.93(18)
O3 K1 S2 100.11(18)
O1 K1 S2 94.23(19)
S3 K1 S2 33.6(2)
O6 K1 S2B 135.70(8)
O4 K1 S2B 98.75(8)
O2 K1 S2B 82.80(8)
O5 K1 S2B 134.48(8)
O3 K1 S2B 84.07(8)
O1 K1 S2B 113.99(8)
S3 K1 S2B 20.52(15)
S2 K1 S2B 22.96(17)
O6 K1 S4 91.36(8)
O4 K1 S4 84.47(8)
O2 K1 S4 142.26(8)
O5 K1 S4 78.31(7)
O3 K1 S4 122.88(8)
O1 K1 S4 131.00(8)
S3 K1 S4 40.42(15)
S2 K1 S4 64.01(17)
S2B K1 S4 60.53(5)
O6 K1 S1B 107.29(9)
O4 K1 S1B 133.99(9)
O2 K1 S1B 72.01(8)
O5 K1 S1B 146.86(8)
O3 K1 S1B 104.11(8)
O1 K1 S1B 81.22(9)
S3 K1 S1B 46.37(14)
S2 K1 S1B 13.06(16)
S2B K1 S1B 35.24(6)
S4 K1 S1B 72.62(5)
O6 K1 S1 80.80(18)
O4 K1 S1 147.19(19)
O2 K1 S1 88.73(18)
O5 K1 S1 122.98(18)
O3 K1 S1 131.31(18)
O1 K1 S1 72.74(19)
S3 K1 S1 58.5(2)
S2 K1 S1 35.2(2)
S2B K1 S1 57.00(18)
S4 K1 S1 64.82(18)
S1B K1 S1 27.64(17)
S1 K2 O8 57.4(3)
S1 K2 O12 142.2(3)
O8 K2 O12 111.95(12)
S1 K2 O10 105.0(3)
O8 K2 O10 108.98(12)
O12 K2 O10 112.49(11)
S1 K2 O7 96.0(2)
O8 K2 O7 57.62(12)
O12 K2 O7 56.26(11)
O10 K2 O7 142.10(11)
S1 K2 O11 159.3(2)
O8 K2 O11 133.71(11)
O12 K2 O11 56.10(10)
O10 K2 O11 56.65(11)
O7 K2 O11 104.53(10)
S1 K2 O9 70.1(3)
O8 K2 O9 55.00(12)
O12 K2 O9 137.70(11)
O10 K2 O9 54.60(11)
O7 K2 O9 106.60(12)
O11 K2 O9 101.32(11)
S1 K2 S2 37.7(3)
O8 K2 S2 94.79(19)
O12 K2 S2 135.86(19)
O10 K2 S2 89.20(18)
O7 K2 S2 124.93(18)
O11 K2 S2 125.50(19)
O9 K2 S2 86.35(18)
S1 K2 S1B 27.7(2)
O8 K2 S1B 82.96(10)
O12 K2 S1B 147.63(10)
O10 K2 S1B 87.33(9)
O7 K2 S1B 121.76(9)
O11 K2 S1B 132.97(9)
O9 K2 S1B 74.57(9)
S2 K2 S1B 13.29(15)
S1 K2 S3B 77.1(3)
O8 K2 S3B 130.11(9)
O12 K2 S3B 90.97(9)
O10 K2 S3B 101.00(9)
O7 K2 S3B 114.39(9)
O11 K2 S3B 96.05(8)
O9 K2 S3B 129.34(8)
S2 K2 S3B 46.03(17)
S1B K2 S3B 59.21(7)
S1 K2 S4 73.5(2)
O8 K2 S4 106.42(9)
O12 K2 S4 76.35(8)
O10 K2 S4 135.95(9)
O7 K2 S4 79.97(8)
O11 K2 S4 111.90(8)
O9 K2 S4 143.46(8)
S2 K2 S4 62.34(17)
S1B K2 S4 71.81(6)
S3B K2 S4 35.00(4)
S1 K2 S3 60.9(3)
O8 K2 S3 115.58(16)
O12 K2 S3 105.11(15)
O10 K2 S3 102.40(14)
O7 K2 S3 115.40(14)
O11 K2 S3 110.62(15)
O9 K2 S3 116.80(15)
S2 K2 S3 30.9(2)
S1B K2 S3 43.69(14)
S3B K2 S3 16.35(13)
S4 K2 S3 37.16(12)
C1 O1 C12 111.7(4)
C1 O1 K1 105.5(3)
C12 O1 K1 101.4(3)
C3 O2 C2 112.8(4)
C3 O2 K1 121.6(3)
C2 O2 K1 124.0(3)
C4 O3 C5 110.7(4)
C4 O3 K1 104.7(3)
C5 O3 K1 107.0(3)
C7 O4 C6 112.2(4)
C7 O4 K1 121.0(3)
C6 O4 K1 120.9(3)
C8 O5 C9 111.5(4)
C8 O5 K1 108.1(3)
C9 O5 K1 106.4(3)
C11 O6 C10 112.4(4)
C11 O6 K1 120.5(3)
C10 O6 K1 121.1(3)
C24 O7 C13 112.7(4)
C24 O7 K2 101.7(3)
C13 O7 K2 97.6(3)
C14 O8 C15 112.4(5)
C14 O8 K2 118.9(4)
C15 O8 K2 125.8(4)
C16 O9 C17 113.7(5)
C16 O9 K2 105.3(3)
C17 O9 K2 100.0(3)
C18 O10 C19 111.0(4)
C18 O10 K2 123.8(3)
C19 O10 K2 121.2(3)
C21 O11 C20 110.9(4)
C21 O11 K2 105.9(3)
C20 O11 K2 104.5(3)
C23 O12 C22 113.0(4)
C23 O12 K2 120.5(3)
C22 O12 K2 123.2(3)
S2 S1 K2 95.5(5)
S2 S1 K1 68.5(4)
K2 S1 K1 123.4(4)
S3 S2 S1 113.1(6)
S3 S2 K1 73.1(4)
S1 S2 K1 76.4(4)
S3 S2 K2 85.8(4)
S1 S2 K2 46.7(3)
K1 S2 K2 103.4(3)
S2 S3 S4 113.9(5)
S2 S3 K1 73.3(4)
S4 S3 K1 71.5(2)
S2 S3 K2 63.4(4)
S4 S3 K2 66.7(2)
K1 S3 K2 95.67(19)
S3B S4 S3 27.4(2)
S3B S4 K1 95.36(7)
S3 S4 K1 68.1(2)
S3B S4 K2 68.73(7)
S3 S4 K2 76.1(2)
K1 S4 K2 98.16(5)
S2B S1B K2 98.13(11)
S2B S1B K1 70.36(9)
K2 S1B K1 100.68(7)
S1B S2B S3B 105.92(12)
S1B S2B K1 74.40(9)
S3B S2B K1 95.73(8)
S4 S3B S2B 108.13(10)
S4 S3B K2 76.27(7)
S2B S3B K2 96.17(9)

loop_
_geom_bond_atom_site_label_1
_geom_bond_atom_site_label_2
_geom_bond_distance
C1 O1 1.412(6)
C1 C2 1.502(8)
C2 O2 1.416(6)
C3 O2 1.416(6)
C3 C4 1.491(8)
C4 O3 1.418(6)
C5 O3 1.426(6)
C5 C6 1.500(7)
C6 O4 1.419(6)
C7 O4 1.414(6)
C7 C8 1.501(7)
C8 O5 1.415(6)
C9 O5 1.422(6)
C9 C10 1.488(8)
C10 O6 1.428(6)
C11 O6 1.425(7)
C11 C12 1.491(8)
C12 O1 1.424(6)
C13 O7 1.431(7)
C13 C14 1.477(10)
C14 O8 1.415(7)
C15 O8 1.425(8)
C15 C16 1.489(10)
C16 O9 1.409(8)
C17 O9 1.426(7)
C17 C18 1.480(10)
C18 O10 1.411(7)
C19 O10 1.422(7)
C19 C20 1.485(9)
C20 O11 1.427(7)
C21 O11 1.422(7)
C21 C22 1.483(8)
C22 O12 1.427(6)
C23 O12 1.416(7)
C23 C24 1.482(8)
C24 O7 1.412(7)
K1 O6 2.846(4)
K1 O4 2.929(4)
K1 O2 2.934(4)
K1 O5 2.982(4)
K1 O3 3.031(4)
K1 O1 3.076(4)
K1 S3 3.190(8)
K1 S2 3.192(10)
K1 S2B 3.226(2)
K1 S4 3.2623(17)
K1 S1B 3.299(2)
K1 S1 3.335(10)
K2 S1 2.350(10)
K2 O8 2.856(4)
K2 O12 2.885(4)
K2 O10 2.903(4)
K2 O7 3.029(4)
K2 O11 3.053(4)
K2 O9 3.175(4)
K2 S2 3.213(9)
K2 S1B 3.232(2)
K2 S3B 3.253(2)
K2 S4 3.3910(18)
K2 S3 3.584(8)
S1 S2 1.976(12)
S2 S3 1.844(11)
S3 S4 2.230(8)
S4 S3B 2.002(2)
S1B S2B 1.977(4)
S2B S3B 2.037(3)
